data_9017479
loop_
_publ_author_name
'Ollendorff, W.'
'Weigel, F.'

_publ_section_title
;
 The crystal structure of some lanthanide oxalate decahydrates,
 Ln2(C2O4)3*10H2O, with Ln = La, Ce, Pr, and Nd
;
_journal_name_full 'Inorganic and Nuclear Chemistry Letters'
_journal_page_first 263
_journal_page_last 269
_journal_volume 5
_journal_year 1969
_chemical_compound_source Synthetic
_chemical_formula_sum 'C3 H9.3 Ce O10.65'
_chemical_name_mineral Deveroite-(Ce)
_space_group_IT_number 14
_space_group_name_Hall '-P 2ybc'
_space_group_name_H-M_alt 'P 1 21/c 1'
_symmetry_space_group_name_H-M 'P 1 21/c 1'
_cell_angle_alpha 90
_cell_angle_beta 114.52
_cell_angle_gamma 90
_cell_formula_units_Z 4
_cell_length_a 11.347
_cell_length_b 9.63
_cell_length_c 10.392
_cell_volume 1033.143
_database_code_amcsd 0019971
_exptl_crystal_density_diffrn 2.288
_cod_data_source_file inputs/fixed/downloads/15/15242.cif
_cod_data_source_block 15242
_cod_original_formula_sum 'Ce C3 O10.65 H9.3'
_cod_database_code 9017479

loop_
_space_group_symop_operation_xyz
x,y,z
x,1/2-y,1/2+z
-x,1/2+y,1/2-z
-x,-y,-z

loop_
_atom_site_label
_atom_site_fract_x
_atom_site_fract_y
_atom_site_fract_z
_atom_site_occupancy
_atom_site_U_iso_or_equiv
_atom_site_type_symbol
_atom_site_attached_hydrogens
Ce 0.31090 0.45320 0.66880 1.00000 0.02660 Ce 0
C1 -0.00220 0.45290 0.43890 1.00000 0.01621 C 0
C2 0.44520 0.48070 0.42280 1.00000 0.03040 C 0
C3 0.46370 0.56730 0.99610 1.00000 0.02609 C 0
O1 0.11360 0.56890 0.66530 1.00000 0.02381 O 0
O2 0.10920 0.39440 0.45900 1.00000 0.03040 O 0
O3 0.34000 0.44170 0.42760 1.00000 0.02748 O 0
O4 0.47030 0.47150 0.32700 1.00000 0.03154 O 0
O5 0.37040 0.60390 0.87970 1.00000 0.04901 O 0
O6 0.49020 0.35520 0.88870 1.00000 0.03483 O 0
Wat7 0.20340 0.30090 0.80120 1.00000 0.06105 O 2
Wat8 0.29220 0.70050 0.58010 1.00000 0.04825 O 2
Wat9 0.32680 0.30110 0.10460 1.00000 0.05636 O 2
Wat10 0.05970 0.45050 -0.00090 1.00000 0.01267 O 2
Wat11 0.07400 0.69400 0.28600 0.65000 0.09398 O 2

loop_
_cod_changelog_entry_id
_cod_changelog_entry_author
_cod_changelog_entry_date
_cod_changelog_entry_text
1
;cod-tools version 3.8.0
Id: cif_guess_AMCSD_atom_types 9574 2023-05-10 09:00:05Z saulius
;
2023-05-10T18:58:15+03:00
;Derived atom types and hydrogen counts
from atom names that follow the AMCSD naming convention
(Wat == water, O-H == hydroxyl).
;

loop_
_cod_related_entry_id
_cod_related_entry_database
_cod_related_entry_code
1 AMCSD 0019971
